data_2231150
loop_
_publ_author_name
'Mochida, Tomoyuki'

_publ_section_title
;
 1,1',2,2',3,3',4,4'-Octamethylferrocenium
 2,5-dibromo-4-hydroxy-3,6-dioxocyclohexa-1,4-dien-1-olate
;
_journal_coeditor_code HY2444
_journal_issue 8
_journal_name_full 'Acta Crystallographica Section E'
_journal_page_first m1012
_journal_paper_doi 10.1107/S1600536811025499
_journal_volume 67
_journal_year 2011
_chemical_formula_iupac '[Fe (C9 H13)2] (C6 H Br2 O4)'
_chemical_formula_moiety 'C18 H26 Fe +, C6 H Br2 O4 -'
_chemical_formula_sum 'C24 H27 Br2 Fe O4'
_chemical_formula_weight 595.13
_chemical_name_common 'octamethylferrocenium bromanilate'
_chemical_name_systematic
;
1,1',2,2',3,3',4,4'-Octamethylferrocenium
2,5-dibromo-4-hydroxy-3,6-dioxocyclohexa-1,4-dien-1-olate
;
_space_group_IT_number 62
_symmetry_cell_setting orthorhombic
_symmetry_space_group_name_Hall '-P 2ac 2n'
_symmetry_space_group_name_H-M 'P n m a'
_atom_sites_solution_hydrogens geom
_atom_sites_solution_primary direct
_atom_sites_solution_secondary difmap
_audit_creation_method SHELXL-97
_cell_angle_alpha 90.00
_cell_angle_beta 90.00
_cell_angle_gamma 90.00
_cell_formula_units_Z 4
_cell_length_a 14.7106(15)
_cell_length_b 10.4938(11)
_cell_length_c 14.9461(15)
_cell_measurement_reflns_used 1436
_cell_measurement_temperature 173(2)
_cell_measurement_theta_max 23.98
_cell_measurement_theta_min 2.73
_cell_volume 2307.2(4)
_computing_cell_refinement 'SAINT (Bruker, 2007)'
_computing_data_collection 'SMART (Bruker, 2007)'
_computing_data_reduction 'SAINT (Bruker, 2007)'
_computing_molecular_graphics 'SHELXTL (Sheldrick, 2008)'
_computing_publication_material 'SHELXTL (Sheldrick, 2008)'
_computing_structure_refinement 'SHELXL97 (Sheldrick, 2008)'
_computing_structure_solution 'SHELXS97 (Sheldrick, 2008)'
_diffrn_ambient_temperature 173(2)
_diffrn_measured_fraction_theta_full 0.999
_diffrn_measured_fraction_theta_max 0.999
_diffrn_measurement_device_type 'Bruker APEX CCD'
_diffrn_measurement_method '\f and \w'
_diffrn_radiation_monochromator graphite
_diffrn_radiation_source 'fine-focus sealed tube'
_diffrn_radiation_type MoK\a
_diffrn_radiation_wavelength 0.71073
_diffrn_reflns_av_R_equivalents 0.0867
_diffrn_reflns_av_sigmaI/netI 0.0637
_diffrn_reflns_limit_h_max 18
_diffrn_reflns_limit_h_min -19
_diffrn_reflns_limit_k_max 13
_diffrn_reflns_limit_k_min -13
_diffrn_reflns_limit_l_max 15
_diffrn_reflns_limit_l_min -19
_diffrn_reflns_number 14287
_diffrn_reflns_theta_full 27.52
_diffrn_reflns_theta_max 27.52
_diffrn_reflns_theta_min 1.94
_exptl_absorpt_coefficient_mu 4.146
_exptl_absorpt_correction_T_max 0.7462
_exptl_absorpt_correction_T_min 0.3055
_exptl_absorpt_correction_type multi-scan
_exptl_absorpt_process_details '(SADABS; Sheldrick, 1996)'
_exptl_crystal_colour violet
_exptl_crystal_density_diffrn 1.713
_exptl_crystal_density_method 'not measured'
_exptl_crystal_description needle
_exptl_crystal_F_000 1196
_exptl_crystal_size_max 0.38
_exptl_crystal_size_mid 0.08
_exptl_crystal_size_min 0.08
_refine_diff_density_max 0.561
_refine_diff_density_min -0.389
_refine_ls_extinction_method none
_refine_ls_goodness_of_fit_ref 0.998
_refine_ls_hydrogen_treatment mixed
_refine_ls_matrix_type full
_refine_ls_number_parameters 167
_refine_ls_number_reflns 2804
_refine_ls_number_restraints 0
_refine_ls_restrained_S_all 0.998
_refine_ls_R_factor_all 0.0928
_refine_ls_R_factor_gt 0.0409
_refine_ls_shift/su_max 0.001
_refine_ls_shift/su_mean 0.000
_refine_ls_structure_factor_coef Fsqd
_refine_ls_weighting_details 'calc w=1/[\s^2^(Fo^2^)+(0.0320P)^2^] where P=(Fo^2^+2Fc^2^)/3'
_refine_ls_weighting_scheme calc
_refine_ls_wR_factor_gt 0.0703
_refine_ls_wR_factor_ref 0.0839
_reflns_number_gt 1699
_reflns_number_total 2804
_reflns_threshold_expression I>2\s(I)
_cod_data_source_file hy2444.cif
_cod_data_source_block I
_cod_database_code 2231150
_cod_database_fobs_code 2231150

loop_
_symmetry_equiv_pos_as_xyz
'x, y, z'
'-x+1/2, -y, z+1/2'
'-x, y+1/2, -z'
'x+1/2, -y+1/2, -z+1/2'
'-x, -y, -z'
'x-1/2, y, -z-1/2'
'x, -y-1/2, z'
'-x-1/2, y-1/2, z-1/2'

loop_
_atom_site_type_symbol
_atom_site_label
_atom_site_fract_x
_atom_site_fract_y
_atom_site_fract_z
_atom_site_U_iso_or_equiv
_atom_site_adp_type
_atom_site_calc_flag
_atom_site_refinement_flags
_atom_site_occupancy
_atom_site_symmetry_multiplicity
Br Br1 0.62817(4) 0.2500 0.60939(4) 0.04543(19) Uani d S 1 2
Br Br2 0.89861(5) 0.2500 0.25105(4) 0.0542(2) Uani d S 1 2
Fe Fe1 0.24413(4) 0.2500 0.60312(4) 0.02121(17) Uani d S 1 2
C C2 0.2127(2) 0.0859(3) 0.5266(2) 0.0264(8) Uani d . 1 1
C C1 0.1616(2) 0.0870(3) 0.6081(2) 0.0266(8) Uani d . 1 1
C C5 0.2252(2) 0.0881(3) 0.6802(2) 0.0298(8) Uani d . 1 1
H H5 0.2094 0.0869 0.7453 0.036 Uiso calc R 1 1
C C3 0.3072(2) 0.0853(3) 0.5494(2) 0.0256(8) Uani d . 1 1
C C4 0.3147(2) 0.0867(3) 0.6443(2) 0.0285(8) Uani d . 1 1
C C8 0.3846(2) 0.0811(4) 0.4848(2) 0.0410(10) Uani d . 1 1
H H8A 0.4334 0.1372 0.5058 0.062 Uiso calc R 1 1
H H8B 0.3637 0.1097 0.4259 0.062 Uiso calc R 1 1
H H8C 0.4074 -0.0064 0.4803 0.062 Uiso calc R 1 1
C C7 0.1734(3) 0.0829(3) 0.4341(2) 0.0389(10) Uani d . 1 1
H H7A 0.1633 -0.0057 0.4160 0.058 Uiso calc R 1 1
H H7B 0.2157 0.1236 0.3923 0.058 Uiso calc R 1 1
H H7C 0.1154 0.1288 0.4335 0.058 Uiso calc R 1 1
C C9 0.4003(2) 0.0809(4) 0.6978(3) 0.0420(10) Uani d . 1 1
H H9A 0.4187 -0.0083 0.7052 0.063 Uiso calc R 1 1
H H9B 0.3899 0.1192 0.7567 0.063 Uiso calc R 1 1
H H9C 0.4484 0.1278 0.6666 0.063 Uiso calc R 1 1
C C6 0.0605(2) 0.0820(3) 0.6176(2) 0.0415(10) Uani d . 1 1
H H6A 0.0323 0.1336 0.5705 0.062 Uiso calc R 1 1
H H6B 0.0430 0.1155 0.6763 0.062 Uiso calc R 1 1
H H6C 0.0399 -0.0065 0.6121 0.062 Uiso calc R 1 1
C C12 0.7307(4) 0.2500 0.3449(3) 0.0328(13) Uani d S 1 2
C C10 0.7062(4) 0.2500 0.5083(3) 0.0324(13) Uani d S 1 2
C C11 0.6678(4) 0.2500 0.4242(3) 0.0357(13) Uani d S 1 2
C C15 0.8004(4) 0.2500 0.5240(4) 0.0332(13) Uani d S 1 2
C C14 0.8635(4) 0.2500 0.4391(4) 0.0365(13) Uani d S 1 2
C C13 0.8211(4) 0.2500 0.3525(3) 0.0366(13) Uani d S 1 2
O O1 0.5845(3) 0.2500 0.4037(2) 0.0482(10) Uani d S 1 2
O O4 0.8385(3) 0.2500 0.5975(2) 0.0473(11) Uani d S 1 2
O O3 0.9454(3) 0.2500 0.4508(3) 0.0532(11) Uani d S 1 2
O O2 0.6862(3) 0.2500 0.2669(2) 0.0457(11) Uani d S 1 2
H H1 0.625(5) 0.2500 0.297(6) 0.13(3) Uiso d S 1 2

loop_
_atom_site_aniso_label
_atom_site_aniso_U_11
_atom_site_aniso_U_22
_atom_site_aniso_U_33
_atom_site_aniso_U_12
_atom_site_aniso_U_13
_atom_site_aniso_U_23
Br1 0.0608(5) 0.0432(4) 0.0323(3) 0.000 0.0033(3) 0.000
Br2 0.0666(5) 0.0589(4) 0.0373(4) 0.000 0.0083(3) 0.000
Fe1 0.0223(4) 0.0178(3) 0.0235(4) 0.000 -0.0008(3) 0.000
C2 0.032(2) 0.0177(17) 0.030(2) -0.0013(16) -0.0022(16) -0.0020(15)
C1 0.0208(18) 0.0214(18) 0.038(2) -0.0037(14) 0.0036(16) 0.0001(17)
C5 0.040(2) 0.0222(19) 0.027(2) -0.0008(16) 0.0022(17) 0.0046(15)
C3 0.027(2) 0.0155(17) 0.034(2) 0.0029(15) 0.0043(15) -0.0034(16)
C4 0.031(2) 0.0206(19) 0.034(2) 0.0040(16) -0.0047(16) -0.0004(16)
C8 0.038(3) 0.035(2) 0.050(3) 0.0073(18) 0.0156(19) -0.003(2)
C7 0.055(3) 0.029(2) 0.032(2) -0.0029(19) -0.0125(18) -0.0037(18)
C9 0.040(2) 0.035(2) 0.051(3) -0.0002(19) -0.0165(19) 0.005(2)
C6 0.028(2) 0.036(2) 0.060(3) -0.0081(18) 0.0086(19) 0.003(2)
C12 0.049(4) 0.026(3) 0.024(3) 0.000 -0.010(3) 0.000
C10 0.049(4) 0.028(3) 0.020(3) 0.000 -0.001(2) 0.000
C11 0.050(4) 0.027(3) 0.030(3) 0.000 -0.006(3) 0.000
C15 0.055(4) 0.014(3) 0.031(3) 0.000 -0.006(3) 0.000
C14 0.041(4) 0.029(3) 0.040(3) 0.000 -0.004(3) 0.000
C13 0.051(4) 0.027(3) 0.032(3) 0.000 0.001(3) 0.000
O1 0.046(3) 0.055(3) 0.043(2) 0.000 -0.011(2) 0.000
O4 0.064(3) 0.045(3) 0.033(2) 0.000 -0.016(2) 0.000
O3 0.048(3) 0.060(3) 0.051(3) 0.000 -0.006(2) 0.000
O2 0.060(3) 0.053(3) 0.024(2) 0.000 -0.014(2) 0.000

loop_
_atom_type_symbol
_atom_type_description
_atom_type_scat_dispersion_real
_atom_type_scat_dispersion_imag
_atom_type_scat_source
C C 0.0033 0.0016 'International Tables Vol C Tables 4.2.6.8 and 6.1.1.4'
H H 0.0000 0.0000 'International Tables Vol C Tables 4.2.6.8 and 6.1.1.4'
O O 0.0106 0.0060 'International Tables Vol C Tables 4.2.6.8 and 6.1.1.4'
Fe Fe 0.3463 0.8444 'International Tables Vol C Tables 4.2.6.8 and 6.1.1.4'
Br Br -0.2901 2.4595 'International Tables Vol C Tables 4.2.6.8 and 6.1.1.4'

loop_
_geom_angle_atom_site_label_1
_geom_angle_atom_site_label_2
_geom_angle_atom_site_label_3
_geom_angle_site_symmetry_1
_geom_angle_site_symmetry_3
_geom_angle
C5 Fe1 C5 7_565 . 110.2(2)
C5 Fe1 C4 7_565 7_565 39.90(13)
C5 Fe1 C4 . 7_565 125.03(14)
C5 Fe1 C4 7_565 . 125.03(14)
C5 Fe1 C4 . . 39.90(13)
C4 Fe1 C4 7_565 . 109.68(19)
C5 Fe1 C1 7_565 7_565 40.01(13)
C5 Fe1 C1 . 7_565 124.82(13)
C4 Fe1 C1 7_565 7_565 67.03(14)
C4 Fe1 C1 . 7_565 160.47(14)
C5 Fe1 C1 7_565 . 124.82(13)
C5 Fe1 C1 . . 40.00(13)
C4 Fe1 C1 7_565 . 160.47(14)
C4 Fe1 C1 . . 67.03(14)
C1 Fe1 C1 7_565 . 109.18(18)
C5 Fe1 C2 7_565 7_565 66.68(13)
C5 Fe1 C2 . 7_565 159.65(14)
C4 Fe1 C2 7_565 7_565 66.55(13)
C4 Fe1 C2 . 7_565 158.63(14)
C1 Fe1 C2 7_565 7_565 39.67(12)
C1 Fe1 C2 . 7_565 123.73(13)
C5 Fe1 C2 7_565 . 159.65(14)
C5 Fe1 C2 . . 66.68(13)
C4 Fe1 C2 7_565 . 158.63(14)
C4 Fe1 C2 . . 66.55(13)
C1 Fe1 C2 7_565 . 123.73(13)
C1 Fe1 C2 . . 39.68(12)
C2 Fe1 C2 7_565 . 108.75(18)
C5 Fe1 C3 7_565 7_565 66.45(14)
C5 Fe1 C3 . 7_565 159.74(13)
C4 Fe1 C3 7_565 7_565 39.41(13)
C4 Fe1 C3 . 7_565 124.10(13)
C1 Fe1 C3 7_565 7_565 66.56(13)
C1 Fe1 C3 . 7_565 158.65(14)
C2 Fe1 C3 7_565 7_565 39.52(12)
C2 Fe1 C3 . 7_565 123.65(14)
C5 Fe1 C3 7_565 . 159.74(13)
C5 Fe1 C3 . . 66.45(14)
C4 Fe1 C3 7_565 . 124.10(13)
C4 Fe1 C3 . . 39.41(13)
C1 Fe1 C3 7_565 . 158.65(14)
C1 Fe1 C3 . . 66.56(13)
C2 Fe1 C3 7_565 . 123.66(14)
C2 Fe1 C3 . . 39.52(12)
C3 Fe1 C3 7_565 . 109.26(18)
C1 C2 C3 . . 107.8(3)
C1 C2 C7 . . 125.7(3)
C3 C2 C7 . . 126.5(3)
C1 C2 Fe1 . . 69.42(18)
C3 C2 Fe1 . . 70.27(18)
C7 C2 Fe1 . . 126.8(2)
C5 C1 C2 . . 107.4(3)
C5 C1 C6 . . 125.5(3)
C2 C1 C6 . . 127.0(3)
C5 C1 Fe1 . . 68.97(18)
C2 C1 Fe1 . . 70.90(18)
C6 C1 Fe1 . . 127.4(2)
C4 C5 C1 . . 108.8(3)
C4 C5 Fe1 . . 70.95(19)
C1 C5 Fe1 . . 71.03(19)
C4 C5 H5 . . 125.6
C1 C5 H5 . . 125.6
Fe1 C5 H5 . . 125.6
C4 C3 C2 . . 108.2(3)
C4 C3 C8 . . 125.9(3)
C2 C3 C8 . . 125.9(3)
C4 C3 Fe1 . . 69.39(19)
C2 C3 Fe1 . . 70.21(18)
C8 C3 Fe1 . . 127.1(2)
C3 C4 C5 . . 107.8(3)
C3 C4 C9 . . 126.8(3)
C5 C4 C9 . . 125.4(3)
C3 C4 Fe1 . . 71.20(19)
C5 C4 Fe1 . . 69.14(19)
C9 C4 Fe1 . . 127.5(2)
C3 C8 H8A . . 109.5
C3 C8 H8B . . 109.5
H8A C8 H8B . . 109.5
C3 C8 H8C . . 109.5
H8A C8 H8C . . 109.5
H8B C8 H8C . . 109.5
C2 C7 H7A . . 109.5
C2 C7 H7B . . 109.5
H7A C7 H7B . . 109.5
C2 C7 H7C . . 109.5
H7A C7 H7C . . 109.5
H7B C7 H7C . . 109.5
C4 C9 H9A . . 109.5
C4 C9 H9B . . 109.5
H9A C9 H9B . . 109.5
C4 C9 H9C . . 109.5
H9A C9 H9C . . 109.5
H9B C9 H9C . . 109.5
C1 C6 H6A . . 109.5
C1 C6 H6B . . 109.5
H6A C6 H6B . . 109.5
C1 C6 H6C . . 109.5
H6A C6 H6C . . 109.5
H6B C6 H6C . . 109.5
C13 C12 O2 . . 124.2(5)
C13 C12 C11 . . 123.1(5)
O2 C12 C11 . . 112.7(5)
C11 C10 C15 . . 123.9(5)
C11 C10 Br1 . . 118.5(4)
C15 C10 Br1 . . 117.6(4)
O1 C11 C10 . . 128.3(5)
O1 C11 C12 . . 114.0(5)
C10 C11 C12 . . 117.8(5)
O4 C15 C10 . . 126.6(5)
O4 C15 C14 . . 116.8(5)
C10 C15 C14 . . 116.6(4)
O3 C14 C13 . . 123.9(5)
O3 C14 C15 . . 118.0(5)
C13 C14 C15 . . 118.1(5)
C12 C13 C14 . . 120.6(5)
C12 C13 Br2 . . 122.1(4)
C14 C13 Br2 . . 117.4(4)
C12 O2 H1 . . 92(5)

loop_
_geom_bond_atom_site_label_1
_geom_bond_atom_site_label_2
_geom_bond_site_symmetry_2
_geom_bond_distance
Br1 C10 . 1.898(5)
Br2 C13 . 1.897(5)
Fe1 C5 7_565 2.072(3)
Fe1 C5 . 2.072(3)
Fe1 C4 7_565 2.096(3)
Fe1 C4 . 2.096(3)
Fe1 C1 7_565 2.099(3)
Fe1 C1 . 2.099(3)
Fe1 C2 7_565 2.119(3)
Fe1 C2 . 2.119(3)
Fe1 C3 7_565 2.120(3)
Fe1 C3 . 2.120(3)
C2 C1 . 1.432(4)
C2 C3 . 1.433(5)
C2 C7 . 1.499(4)
C1 C5 . 1.427(5)
C1 C6 . 1.495(4)
C5 C4 . 1.422(5)
C5 H5 . 1.0000
C3 C4 . 1.421(5)
C3 C8 . 1.493(4)
C4 C9 . 1.493(4)
C8 H8A . 0.9800
C8 H8B . 0.9800
C8 H8C . 0.9800
C7 H7A . 0.9800
C7 H7B . 0.9800
C7 H7C . 0.9800
C9 H9A . 0.9800
C9 H9B . 0.9800
C9 H9C . 0.9800
C6 H6A . 0.9800
C6 H6B . 0.9800
C6 H6C . 0.9800
C12 C13 . 1.334(7)
C12 O2 . 1.337(6)
C12 C11 . 1.505(7)
C10 C11 . 1.378(7)
C10 C15 . 1.405(7)
C11 O1 . 1.262(6)
C15 O4 . 1.234(6)
C15 C14 . 1.571(7)
C14 O3 . 1.218(6)
C14 C13 . 1.437(7)
O2 H1 . 1.01(8)

loop_
_geom_hbond_atom_site_label_D
_geom_hbond_atom_site_label_H
_geom_hbond_atom_site_label_A
_geom_hbond_distance_DH
_geom_hbond_distance_HA
_geom_hbond_distance_DA
_geom_hbond_angle_DHA
_geom_hbond_publ_flag
O2 H1 O1 1.01(8) 1.70(9) 2.534(5) 137(7) yes
